data_4305618
loop_
_publ_author_name
'Miguel Clemente-Le\'on'
'Eugenio Coronado'
'Joao C. Dias'
'Alejandra Soriano-Portillo'
'Roger D. Willett'

_publ_section_title
;
Synthesis, Structure, and Magnetic Properties of
[(S)-[PhCH(CH3)N(CH3)3]][Mn(CH3CN)2/3Cr(ox)3].(CH3CN)_(solvate), a 2D
Chiral Magnet Containing a Quaternary Ammonium Chiral Cation
;
_journal_name_full 'Inorganic Chemistry'
_journal_page_first 6458
_journal_page_last 6463
_journal_paper_doi 10.1021/ic800597w
_journal_volume 47
_journal_year 2008
_chemical_formula_sum 'C61 H69 Cr3 Mn3 N8 O36'
_chemical_formula_weight 1811.06
_chemical_name_systematic
; 
 ? 
;
_space_group_IT_number 143
_symmetry_cell_setting hexagonal
_symmetry_space_group_name_Hall 'P 3'
_symmetry_space_group_name_H-M 'P 3'
_atom_sites_solution_hydrogens geom
_atom_sites_solution_primary direct
_atom_sites_solution_secondary difmap
_audit_creation_method SHELXL-97
_cell_angle_alpha 90.00
_cell_angle_beta 90.00
_cell_angle_gamma 120.00
_cell_formula_units_Z 1
_cell_length_a 15.966(2)
_cell_length_b 15.966(2)
_cell_length_c 9.3600(19)
_cell_measurement_temperature 571(2)
_cell_volume 2066.3(6)
_computing_structure_refinement 'SHELXL-97 (Sheldrick, 1997)'
_computing_structure_solution 'SHELXS-97 (Sheldrick, 1990)'
_diffrn_ambient_temperature 571(2)
_diffrn_measured_fraction_theta_full 0.998
_diffrn_measured_fraction_theta_max 0.998
_diffrn_radiation_monochromator graphite
_diffrn_radiation_source 'fine-focus sealed tube'
_diffrn_radiation_type MoK\a
_diffrn_radiation_wavelength 0.71073
_diffrn_reflns_av_R_equivalents 0.0000
_diffrn_reflns_av_sigmaI/netI 0.0968
_diffrn_reflns_limit_h_max 19
_diffrn_reflns_limit_h_min -19
_diffrn_reflns_limit_k_max 16
_diffrn_reflns_limit_k_min -16
_diffrn_reflns_limit_l_max 11
_diffrn_reflns_limit_l_min -11
_diffrn_reflns_number 4980
_diffrn_reflns_theta_full 25.24
_diffrn_reflns_theta_max 25.24
_diffrn_reflns_theta_min 1.47
_exptl_absorpt_coefficient_mu 0.913
_exptl_absorpt_correction_T_max 0.7712
_exptl_absorpt_correction_T_min 0.7115
_exptl_crystal_density_diffrn 1.455
_exptl_crystal_density_method 'not measured'
_exptl_crystal_F_000 926
_exptl_crystal_size_max 0.40
_exptl_crystal_size_mid 0.30
_exptl_crystal_size_min 0.30
_refine_diff_density_max 1.769
_refine_diff_density_min -0.504
_refine_diff_density_rms 0.092
_refine_ls_abs_structure_details 'Flack H D (1983), Acta Cryst. A39, 876-881'
_refine_ls_abs_structure_Flack 0.07(4)
_refine_ls_extinction_coef 0.0049(14)
_refine_ls_extinction_expression Fc^*^=kFc[1+0.001xFc^2^\l^3^/sin(2\q)]^-1/4^
_refine_ls_extinction_method SHELXL
_refine_ls_goodness_of_fit_ref 0.978
_refine_ls_hydrogen_treatment mixed
_refine_ls_matrix_type full
_refine_ls_number_parameters 336
_refine_ls_number_reflns 4980
_refine_ls_number_restraints 5
_refine_ls_restrained_S_all 0.982
_refine_ls_R_factor_all 0.1022
_refine_ls_R_factor_gt 0.0655
_refine_ls_shift/su_max 0.000
_refine_ls_shift/su_mean 0.000
_refine_ls_structure_factor_coef Fsqd
_refine_ls_weighting_details 'calc w=1/[\s^2^(Fo^2^)+(0.1084P)^2^+0.0000P] where P=(Fo^2^+2Fc^2^)/3'
_refine_ls_weighting_scheme calc
_refine_ls_wR_factor_gt 0.1555
_refine_ls_wR_factor_ref 0.1693
_reflns_number_gt 3474
_reflns_number_total 4980
_reflns_threshold_expression >2sigma(I)
_cod_data_source_file ic800597w-file002.cif
_cod_data_source_block sqz
_cod_database_code 4305618

loop_
_symmetry_equiv_pos_as_xyz
'x, y, z'
'-y, x-y, z'
'-x+y, -x, z'

loop_
_atom_site_label
_atom_site_type_symbol
_atom_site_fract_x
_atom_site_fract_y
_atom_site_fract_z
_atom_site_U_iso_or_equiv
_atom_site_adp_type
_atom_site_occupancy
_atom_site_symmetry_multiplicity
_atom_site_calc_flag
_atom_site_refinement_flags
_atom_site_disorder_assembly
_atom_site_disorder_group
Cr1 Cr 1.00466(10) 0.34206(9) 1.50405(15) 0.0331(3) Uani 1 1 d . . .
Mn1 Mn 1.0000 0.0000 1.53621(19) 0.0338(6) Uani 1 3 d S . .
Mn3 Mn 0.6667 0.3333 1.6732(2) 0.0380(6) Uani 1 3 d S . .
Mn2 Mn 1.3333 0.6667 1.3050(2) 0.0310(5) Uani 1 3 d S . .
O1 O 0.9822(4) 0.2447(4) 1.6497(6) 0.0352(13) Uani 1 1 d . . .
O2 O 1.0306(4) 0.2589(4) 1.3789(5) 0.0338(13) Uani 1 1 d . . .
O3 O 0.9876(5) 0.1077(4) 1.6704(6) 0.0421(15) Uani 1 1 d . . .
O4 O 1.0357(4) 0.1197(4) 1.3915(6) 0.0401(15) Uani 1 1 d . . .
O5 O 1.0427(4) 0.4421(4) 1.3501(6) 0.0365(14) Uani 1 1 d . . .
O6 O 1.1440(4) 0.4202(4) 1.5534(6) 0.0362(14) Uani 1 1 d . . .
O7 O 1.1751(4) 0.5658(4) 1.2561(6) 0.0408(15) Uani 1 1 d . . .
O8 O 1.2811(5) 0.5443(4) 1.4687(5) 0.0373(14) Uani 1 1 d . . .
O9 O 0.9644(4) 0.4118(4) 1.6392(5) 0.0326(13) Uani 1 1 d . . .
O10 O 0.8676(4) 0.2785(4) 1.4474(6) 0.0384(14) Uani 1 1 d . . .
O11 O 0.8302(4) 0.4043(5) 1.7214(6) 0.0429(15) Uani 1 1 d . . .
O12 O 0.7291(5) 0.2700(4) 1.5172(6) 0.0391(14) Uani 1 1 d . . .
C1 C 0.9952(6) 0.1756(6) 1.6028(9) 0.0322(19) Uani 1 1 d . . .
C2 C 1.0230(6) 0.1857(6) 1.4426(9) 0.035(2) Uani 1 1 d . . .
C3 C 1.1319(6) 0.4992(6) 1.3444(8) 0.0290(19) Uani 1 1 d . . .
C4 C 1.1917(7) 0.4884(7) 1.4684(9) 0.037(2) Uani 1 1 d . . .
C5 C 0.8745(7) 0.3788(6) 1.6400(8) 0.033(2) Uani 1 1 d . . .
C6 C 0.8133(7) 0.3006(6) 1.5275(9) 0.037(2) Uani 1 1 d . . .
C11 C 0.7787(8) 0.1669(7) 1.8761(11) 0.055(3) Uani 1 1 d . . .
H11A H 0.7629 0.2173 1.8850 0.083 Uiso 1 1 calc R . .
H11B H 0.7204 0.1051 1.8772 0.083 Uiso 1 1 calc R . .
H11C H 0.8124 0.1745 1.7879 0.083 Uiso 1 1 calc R . .
N11 N 0.8427(6) 0.1728(6) 2.0002(7) 0.0447(19) Uani 1 1 d . . .
C12 C 0.7893(8) 0.1693(8) 2.1321(11) 0.064(3) Uani 1 1 d . . .
H12A H 0.7909 0.2298 2.1441 0.096 Uiso 1 1 calc R . .
H12B H 0.8190 0.1578 2.2131 0.096 Uiso 1 1 calc R . .
H12C H 0.7233 0.1180 2.1243 0.096 Uiso 1 1 calc R . .
C13 C 0.9367(7) 0.2653(7) 1.9979(12) 0.063(3) Uani 1 1 d . . .
H13A H 0.9250 0.3186 1.9931 0.095 Uiso 1 1 calc R . .
H13B H 0.9734 0.2664 1.9159 0.095 Uiso 1 1 calc R . .
H13C H 0.9724 0.2704 2.0832 0.095 Uiso 1 1 calc R . .
C14 C 0.8654(7) 0.0867(7) 1.9856(11) 0.048(2) Uani 1 1 d . . .
H14A H 0.8930 0.0910 1.8905 0.058 Uiso 1 1 calc R . .
C15 C 0.9326(10) 0.0950(11) 2.085(2) 0.147(8) Uani 1 1 d . . .
H15A H 0.9692 0.1609 2.1167 0.221 Uiso 1 1 calc R . .
H15B H 0.9754 0.0762 2.0424 0.221 Uiso 1 1 calc R . .
H15C H 0.9001 0.0538 2.1649 0.221 Uiso 1 1 calc R . .
C16 C 0.7717(7) -0.0119(7) 1.9966(9) 0.041(2) Uani 1 1 d . . .
C17 C 0.7296(8) -0.0550(7) 2.1173(11) 0.058(3) Uani 1 1 d . . .
H17A H 0.7574 -0.0242 2.2030 0.069 Uiso 1 1 calc R . .
C18 C 0.6423(8) -0.1477(8) 2.1218(12) 0.063(3) Uani 1 1 d . . .
H18A H 0.6111 -0.1731 2.2081 0.075 Uiso 1 1 calc R . .
C19 C 0.6062(9) -0.1977(8) 1.9980(15) 0.070(3) Uani 1 1 d . . .
H19A H 0.5542 -0.2607 2.0001 0.084 Uiso 1 1 calc R . .
C20 C 0.6482(8) -0.1533(8) 1.8661(13) 0.065(3) Uani 1 1 d . . .
H20A H 0.6222 -0.1861 1.7809 0.078 Uiso 1 1 calc R . .
C21 C 0.7261(9) -0.0631(9) 1.8636(11) 0.062(3) Uani 1 1 d . . .
H21A H 0.7512 -0.0332 1.7763 0.074 Uiso 1 1 calc R . .
N21 N 0.7902(9) 0.0431(8) 0.4962(12) 0.078(3) Uani 1 1 d . . .
C22 C 0.7159(9) 0.0240(8) 0.4887(12) 0.059(3) Uani 1 1 d . . .
C23 C 0.6115(10) -0.0053(13) 0.494(3) 0.135(7) Uani 1 1 d . . .
H23C H 0.5930 -0.0043 0.5916 0.162 Uiso 1 1 calc R . .
H23A H 0.5735 -0.0694 0.4564 0.162 Uiso 1 1 calc R . .
H23B H 0.6008 0.0390 0.4386 0.162 Uiso 1 1 calc R . .
N31 N 1.3333 0.6667 1.0582(11) 0.0324(16) Uani 1 3 d SD . .
C32 C 1.3333 0.6667 0.9500(14) 0.089(5) Uani 1 3 d SD . .
C33 C 1.3333 0.6667 0.7828(16) 0.104(6) Uani 1 3 d SD . .
H33A H 1.3058 0.6015 0.7486 0.157 Uiso 0.34 1 calc PR . .
H33B H 1.3985 0.7043 0.7486 0.157 Uiso 0.33 1 calc PR . .
H33C H 1.2957 0.6942 0.7486 0.157 Uiso 0.33 1 calc PR . .
N41 N 0.6667 0.3333 1.9285(12) 0.0324(16) Uani 1 3 d SD . .
C42 C 0.6667 0.3333 2.0399(14) 0.089(5) Uani 1 3 d SD . .
C43 C 0.6667 0.3333 2.2113(16) 0.104(6) Uani 1 3 d SD . .
H43A H 0.6456 0.3765 2.2455 0.157 Uiso 0.34 1 calc PR . .
H43B H 0.7309 0.3544 2.2455 0.157 Uiso 0.33 1 calc PR . .
H43C H 0.6235 0.2691 2.2455 0.157 Uiso 0.33 1 calc PR . .

loop_
_atom_site_aniso_label
_atom_site_aniso_U_11
_atom_site_aniso_U_22
_atom_site_aniso_U_33
_atom_site_aniso_U_23
_atom_site_aniso_U_13
_atom_site_aniso_U_12
Cr1 0.0307(7) 0.0308(8) 0.0362(6) -0.0004(6) 0.0023(5) 0.0141(7)
Mn1 0.0346(8) 0.0346(8) 0.0322(12) 0.000 0.000 0.0173(4)
Mn3 0.0355(8) 0.0355(8) 0.0429(12) 0.000 0.000 0.0178(4)
Mn2 0.0313(8) 0.0313(8) 0.0305(11) 0.000 0.000 0.0156(4)
O1 0.027(3) 0.036(3) 0.038(3) 0.000(3) 0.002(2) 0.013(3)
O2 0.040(4) 0.032(3) 0.033(3) 0.004(3) 0.016(2) 0.020(3)
O3 0.053(4) 0.043(4) 0.032(3) 0.005(3) 0.006(3) 0.026(3)
O4 0.050(4) 0.037(4) 0.034(3) 0.000(3) 0.010(3) 0.022(3)
O5 0.034(4) 0.038(3) 0.038(3) -0.003(3) -0.009(3) 0.018(3)
O6 0.026(3) 0.032(3) 0.044(3) 0.016(3) 0.005(3) 0.010(3)
O7 0.044(4) 0.037(4) 0.031(3) 0.000(3) 0.000(3) 0.012(3)
O8 0.037(4) 0.040(4) 0.037(3) 0.004(3) 0.003(3) 0.021(3)
O9 0.034(4) 0.028(3) 0.032(3) -0.007(2) -0.007(2) 0.012(3)
O10 0.038(3) 0.032(3) 0.039(3) -0.008(3) -0.004(3) 0.013(3)
O11 0.047(4) 0.045(4) 0.043(3) -0.013(3) 0.001(3) 0.027(3)
O12 0.031(4) 0.037(4) 0.055(4) -0.003(3) 0.000(3) 0.020(3)
C1 0.021(4) 0.027(5) 0.049(5) 0.002(4) -0.001(4) 0.013(4)
C2 0.027(5) 0.025(5) 0.042(5) 0.007(4) 0.005(4) 0.006(4)
C3 0.026(5) 0.035(5) 0.029(4) -0.006(4) 0.003(3) 0.017(4)
C4 0.034(6) 0.036(5) 0.041(5) -0.007(4) -0.007(4) 0.017(5)
C5 0.036(6) 0.031(5) 0.028(4) 0.000(3) -0.002(4) 0.013(4)
C6 0.039(6) 0.027(5) 0.048(5) 0.008(4) 0.013(4) 0.020(5)
C11 0.056(7) 0.047(6) 0.070(6) 0.022(5) 0.018(5) 0.031(5)
N11 0.050(5) 0.048(5) 0.036(4) -0.002(4) 0.001(4) 0.025(4)
C12 0.063(7) 0.041(6) 0.067(6) 0.002(5) 0.023(6) 0.011(6)
C13 0.051(7) 0.031(5) 0.081(7) 0.002(5) 0.031(5) 0.000(5)
C14 0.043(6) 0.048(6) 0.062(6) -0.001(5) -0.010(5) 0.029(5)
C15 0.058(9) 0.061(9) 0.32(3) 0.003(13) -0.073(13) 0.024(8)
C16 0.049(6) 0.032(5) 0.043(5) -0.001(4) 0.008(4) 0.020(5)
C17 0.073(8) 0.045(6) 0.042(5) 0.007(5) -0.019(5) 0.020(6)
C18 0.050(6) 0.052(7) 0.056(6) 0.021(5) 0.007(5) 0.003(6)
C19 0.064(7) 0.031(6) 0.102(9) -0.003(6) -0.004(7) 0.014(5)
C20 0.052(7) 0.057(7) 0.092(8) -0.043(7) -0.023(6) 0.032(6)
C21 0.078(8) 0.070(8) 0.048(6) -0.008(5) -0.011(5) 0.045(7)
N21 0.060(7) 0.080(8) 0.087(7) -0.015(6) -0.008(6) 0.032(6)
C22 0.062(8) 0.063(8) 0.063(7) -0.025(6) -0.021(6) 0.041(7)
C23 0.047(9) 0.099(12) 0.27(2) 0.034(13) 0.035(12) 0.045(9)
N31 0.034(3) 0.034(3) 0.030(4) 0.000 0.000 0.0169(13)
C32 0.093(8) 0.093(8) 0.083(11) 0.000 0.000 0.046(4)
C33 0.073(6) 0.073(6) 0.168(18) 0.000 0.000 0.036(3)
N41 0.034(3) 0.034(3) 0.030(4) 0.000 0.000 0.0169(13)
C42 0.093(8) 0.093(8) 0.083(11) 0.000 0.000 0.046(4)
C43 0.073(6) 0.073(6) 0.168(18) 0.000 0.000 0.036(3)

loop_
_atom_type_symbol
_atom_type_description
_atom_type_scat_dispersion_real
_atom_type_scat_dispersion_imag
_atom_type_scat_source
C C 0.0033 0.0016 'International Tables Vol C Tables 4.2.6.8 and 6.1.1.4'
H H 0.0000 0.0000 'International Tables Vol C Tables 4.2.6.8 and 6.1.1.4'
N N 0.0061 0.0033 'International Tables Vol C Tables 4.2.6.8 and 6.1.1.4'
O O 0.0106 0.0060 'International Tables Vol C Tables 4.2.6.8 and 6.1.1.4'
Cr Cr 0.3209 0.6236 'International Tables Vol C Tables 4.2.6.8 and 6.1.1.4'
Mn Mn 0.3368 0.7283 'International Tables Vol C Tables 4.2.6.8 and 6.1.1.4'

loop_
_geom_angle_atom_site_label_1
_geom_angle_atom_site_label_2
_geom_angle_atom_site_label_3
_geom_angle
_geom_angle_site_symmetry_1
_geom_angle_site_symmetry_3
_geom_angle_publ_flag
O1 Cr1 O2 84.0(2) . . ?
O1 Cr1 O10 93.6(2) . . ?
O2 Cr1 O10 92.7(2) . . ?
O1 Cr1 O6 92.3(2) . . ?
O2 Cr1 O6 90.8(2) . . ?
O10 Cr1 O6 173.4(2) . . ?
O1 Cr1 O9 91.1(2) . . ?
O2 Cr1 O9 173.1(3) . . ?
O10 Cr1 O9 82.7(2) . . ?
O6 Cr1 O9 94.3(2) . . ?
O1 Cr1 O5 173.1(3) . . ?
O2 Cr1 O5 91.6(2) . . ?
O10 Cr1 O5 91.9(2) . . ?
O6 Cr1 O5 82.5(2) . . ?
O9 Cr1 O5 93.7(2) . . ?
O4 Mn1 O4 85.3(2) 2_645 3_765 ?
O4 Mn1 O4 85.3(2) 2_645 . ?
O4 Mn1 O4 85.3(2) 3_765 . ?
O4 Mn1 O3 149.7(2) 2_645 3_765 ?
O4 Mn1 O3 75.9(2) 3_765 3_765 ?
O4 Mn1 O3 116.1(2) . 3_765 ?
O4 Mn1 O3 116.1(2) 2_645 . ?
O4 Mn1 O3 149.7(2) 3_765 . ?
O4 Mn1 O3 75.9(2) . . ?
O3 Mn1 O3 91.1(2) 3_765 . ?
O4 Mn1 O3 75.9(2) 2_645 2_645 ?
O4 Mn1 O3 116.1(2) 3_765 2_645 ?
O4 Mn1 O3 149.7(2) . 2_645 ?
O3 Mn1 O3 91.1(2) 3_765 2_645 ?
O3 Mn1 O3 91.1(2) . 2_645 ?
O12 Mn3 O12 83.1(2) . 3_665 ?
O12 Mn3 O12 83.1(2) . 2_655 ?
O12 Mn3 O12 83.1(2) 3_665 2_655 ?
O12 Mn3 O11 72.8(2) . . ?
O12 Mn3 O11 151.0(2) 3_665 . ?
O12 Mn3 O11 78.3(2) 2_655 . ?
O12 Mn3 O11 78.3(2) . 3_665 ?
O12 Mn3 O11 72.8(2) 3_665 3_665 ?
O12 Mn3 O11 151.0(2) 2_655 3_665 ?
O11 Mn3 O11 116.29(10) . 3_665 ?
O12 Mn3 O11 151.0(2) . 2_655 ?
O12 Mn3 O11 78.3(2) 3_665 2_655 ?
O12 Mn3 O11 72.8(2) 2_655 2_655 ?
O11 Mn3 O11 116.29(10) . 2_655 ?
O11 Mn3 O11 116.29(10) 3_665 2_655 ?
O12 Mn3 N41 130.02(15) . . ?
O12 Mn3 N41 130.02(15) 3_665 . ?
O12 Mn3 N41 130.02(15) 2_655 . ?
O11 Mn3 N41 78.76(15) . . ?
O11 Mn3 N41 78.76(15) 3_665 . ?
O11 Mn3 N41 78.76(15) 2_655 . ?
O7 Mn2 O7 116.02(9) 3_775 . ?
O7 Mn2 O7 116.02(10) 3_775 2_755 ?
O7 Mn2 O7 116.02(9) . 2_755 ?
O7 Mn2 O8 74.2(2) 3_775 3_775 ?
O7 Mn2 O8 79.5(2) . 3_775 ?
O7 Mn2 O8 149.4(2) 2_755 3_775 ?
O7 Mn2 O8 79.5(2) 3_775 2_755 ?
O7 Mn2 O8 149.4(2) . 2_755 ?
O7 Mn2 O8 74.2(2) 2_755 2_755 ?
O8 Mn2 O8 80.0(2) 3_775 2_755 ?
O7 Mn2 O8 149.4(2) 3_775 . ?
O7 Mn2 O8 74.2(2) . . ?
O7 Mn2 O8 79.5(2) 2_755 . ?
O8 Mn2 O8 80.0(2) 3_775 . ?
O8 Mn2 O8 80.0(2) 2_755 . ?
O7 Mn2 N31 78.34(14) 3_775 . ?
O7 Mn2 N31 78.34(14) . . ?
O7 Mn2 N31 78.34(14) 2_755 . ?
O8 Mn2 N31 132.07(14) 3_775 . ?
O8 Mn2 N31 132.07(15) 2_755 . ?
O8 Mn2 N31 132.07(14) . . ?
C1 O1 Cr1 113.3(5) . . ?
C2 O2 Cr1 112.9(5) . . ?
C1 O3 Mn1 113.0(5) . . ?
C2 O4 Mn1 114.7(5) . . ?
C3 O5 Cr1 113.1(5) . . ?
C4 O6 Cr1 113.7(5) . . ?
C3 O7 Mn2 114.7(5) . . ?
C4 O8 Mn2 114.0(6) . . ?
C5 O9 Cr1 112.9(5) . . ?
C6 O10 Cr1 114.7(6) . . ?
C5 O11 Mn3 114.2(5) . . ?
C6 O12 Mn3 115.1(6) . . ?
O3 C1 O1 126.8(8) . . ?
O3 C1 C2 119.8(7) . . ?
O1 C1 C2 113.5(7) . . ?
O2 C2 O4 127.8(8) . . ?
O2 C2 C1 116.3(7) . . ?
O4 C2 C1 115.9(7) . . ?
O7 C3 O5 126.3(8) . . ?
O7 C3 C4 118.5(7) . . ?
O5 C3 C4 115.0(7) . . ?
O8 C4 O6 126.9(8) . . ?
O8 C4 C3 117.7(8) . . ?
O6 C4 C3 115.3(8) . . ?
O11 C5 O9 125.8(8) . . ?
O11 C5 C6 116.7(8) . . ?
O9 C5 C6 117.5(7) . . ?
O12 C6 O10 127.3(9) . . ?
O12 C6 C5 121.2(7) . . ?
O10 C6 C5 111.5(8) . . ?
N11 C11 H11A 109.5 . . ?
N11 C11 H11B 109.5 . . ?
H11A C11 H11B 109.5 . . ?
N11 C11 H11C 109.5 . . ?
H11A C11 H11C 109.5 . . ?
H11B C11 H11C 109.5 . . ?
C12 N11 C13 108.9(8) . . ?
C12 N11 C11 106.1(8) . . ?
C13 N11 C11 111.3(8) . . ?
C12 N11 C14 114.4(8) . . ?
C13 N11 C14 107.7(7) . . ?
C11 N11 C14 108.5(7) . . ?
N11 C12 H12A 109.5 . . ?
N11 C12 H12B 109.5 . . ?
H12A C12 H12B 109.5 . . ?
N11 C12 H12C 109.5 . . ?
H12A C12 H12C 109.5 . . ?
H12B C12 H12C 109.5 . . ?
N11 C13 H13A 109.5 . . ?
N11 C13 H13B 109.5 . . ?
H13A C13 H13B 109.5 . . ?
N11 C13 H13C 109.5 . . ?
H13A C13 H13C 109.5 . . ?
H13B C13 H13C 109.5 . . ?
C15 C14 C16 111.5(10) . . ?
C15 C14 N11 111.2(10) . . ?
C16 C14 N11 110.7(7) . . ?
C15 C14 H14A 107.8 . . ?
C16 C14 H14A 107.8 . . ?
N11 C14 H14A 107.8 . . ?
C14 C15 H15A 109.5 . . ?
C14 C15 H15B 109.5 . . ?
H15A C15 H15B 109.5 . . ?
C14 C15 H15C 109.5 . . ?
H15A C15 H15C 109.5 . . ?
H15B C15 H15C 109.5 . . ?
C17 C16 C21 117.0(10) . . ?
C17 C16 C14 124.9(9) . . ?
C21 C16 C14 118.1(9) . . ?
C16 C17 C18 122.8(10) . . ?
C16 C17 H17A 118.6 . . ?
C18 C17 H17A 118.6 . . ?
C19 C18 C17 119.2(10) . . ?
C19 C18 H18A 120.4 . . ?
C17 C18 H18A 120.4 . . ?
C18 C19 C20 119.5(10) . . ?
C18 C19 H19A 120.2 . . ?
C20 C19 H19A 120.2 . . ?
C21 C20 C19 120.1(10) . . ?
C21 C20 H20A 120.0 . . ?
C19 C20 H20A 120.0 . . ?
C20 C21 C16 121.0(10) . . ?
C20 C21 H21A 119.5 . . ?
C16 C21 H21A 119.5 . . ?
N21 C22 C23 174.1(15) . . ?
C22 C23 H23C 109.5 . . ?
C22 C23 H23A 109.5 . . ?
H23C C23 H23A 109.5 . . ?
C22 C23 H23B 109.5 . . ?
H23C C23 H23B 109.5 . . ?
H23A C23 H23B 109.5 . . ?
C32 N31 Mn2 180.000(7) . . ?
N31 C32 C33 180.000(13) . . ?
C32 C33 H33A 109.5 . . ?
C32 C33 H33B 109.5 . . ?
H33A C33 H33B 109.5 . . ?
C32 C33 H33C 109.5 . . ?
H33A C33 H33C 109.5 . . ?
H33B C33 H33C 109.5 . . ?
C42 N41 Mn3 180.000(12) . . ?
N41 C42 C43 180.00(3) . . ?
C42 C43 H43A 109.5 . . ?
C42 C43 H43B 109.5 . . ?
H43A C43 H43B 109.5 . . ?
C42 C43 H43C 109.5 . . ?
H43A C43 H43C 109.5 . . ?
H43B C43 H43C 109.5 . . ?

loop_
_geom_bond_atom_site_label_1
_geom_bond_atom_site_label_2
_geom_bond_distance
_geom_bond_site_symmetry_2
_geom_bond_publ_flag
Cr1 O1 1.961(6) . ?
Cr1 O2 1.963(5) . ?
Cr1 O10 1.969(6) . ?
Cr1 O6 1.986(6) . ?
Cr1 O9 1.992(5) . ?
Cr1 O5 2.006(6) . ?
Mn1 O4 2.172(6) 2_645 ?
Mn1 O4 2.172(6) 3_765 ?
Mn1 O4 2.172(6) . ?
Mn1 O3 2.217(6) 3_765 ?
Mn1 O3 2.217(6) . ?
Mn1 O3 2.217(6) 2_645 ?
Mn3 O12 2.272(6) . ?
Mn3 O12 2.272(6) 3_665 ?
Mn3 O12 2.272(6) 2_655 ?
Mn3 O11 2.312(6) . ?
Mn3 O11 2.312(6) 3_665 ?
Mn3 O11 2.312(6) 2_655 ?
Mn3 N41 2.390(11) . ?
Mn2 O7 2.262(6) 3_775 ?
Mn2 O7 2.262(6) . ?
Mn2 O7 2.262(6) 2_755 ?
Mn2 O8 2.288(6) 3_775 ?
Mn2 O8 2.288(6) 2_755 ?
Mn2 O8 2.288(6) . ?
Mn2 N31 2.309(11) . ?
O1 C1 1.297(10) . ?
O2 C2 1.263(10) . ?
O3 C1 1.208(10) . ?
O4 C2 1.264(10) . ?
O5 C3 1.250(10) . ?
O6 C4 1.253(11) . ?
O7 C3 1.248(10) . ?
O8 C4 1.249(10) . ?
O9 C5 1.258(10) . ?
O10 C6 1.321(10) . ?
O11 C5 1.239(10) . ?
O12 C6 1.182(11) . ?
C1 C2 1.549(12) . ?
C3 C4 1.566(12) . ?
C5 C6 1.550(12) . ?
C11 N11 1.518(12) . ?
C11 H11A 0.9600 . ?
C11 H11B 0.9600 . ?
C11 H11C 0.9600 . ?
N11 C12 1.486(12) . ?
N11 C13 1.489(13) . ?
N11 C14 1.592(12) . ?
C12 H12A 0.9600 . ?
C12 H12B 0.9600 . ?
C12 H12C 0.9600 . ?
C13 H13A 0.9600 . ?
C13 H13B 0.9600 . ?
C13 H13C 0.9600 . ?
C14 C15 1.375(17) . ?
C14 C16 1.539(14) . ?
C14 H14A 0.9800 . ?
C15 H15A 0.9600 . ?
C15 H15B 0.9600 . ?
C15 H15C 0.9600 . ?
C16 C17 1.319(14) . ?
C16 C21 1.468(14) . ?
C17 C18 1.439(14) . ?
C17 H17A 0.9300 . ?
C18 C19 1.361(16) . ?
C18 H18A 0.9300 . ?
C19 C20 1.415(17) . ?
C19 H19A 0.9300 . ?
C20 C21 1.353(16) . ?
C20 H20A 0.9300 . ?
C21 H21A 0.9300 . ?
N21 C22 1.070(13) . ?
C22 C23 1.490(18) . ?
C23 H23C 0.9600 . ?
C23 H23A 0.9600 . ?
C23 H23B 0.9600 . ?
N31 C32 1.013(9) . ?
C32 C33 1.565(10) . ?
C33 H33A 0.9600 . ?
C33 H33B 0.9600 . ?
C33 H33C 0.9600 . ?
N41 C42 1.042(9) . ?
C42 C43 1.604(10) . ?
C43 H43A 0.9600 . ?
C43 H43B 0.9600 . ?
C43 H43C 0.9600 . ?

loop_
_platon_squeeze_void_nr
_platon_squeeze_void_average_x
_platon_squeeze_void_average_y
_platon_squeeze_void_average_z
_platon_squeeze_void_volume
_platon_squeeze_void_count_electrons
1 0.012 0.525 -0.011 71.7 48.7
2 0.475 0.487 -0.011 71.7 48.7
3 0.513 0.988 -0.011 71.5 48.5
